data_2236749
loop_
_publ_author_name
'Gainsford, Graeme J.'
'Ashraf, Mohamed'
'Kay, Andrew J.'

_publ_section_title
;
 2-{3-Cyano-4-[2-(4-diethylamino-2-hydroxyphenyl)ethenyl]-5,5-dimethyl-2,5-dihydrofuran-2-ylidene}malononitrile
 acetone 0.25-solvate
;
_journal_coeditor_code YK2072
_journal_issue 10
_journal_name_full 'Acta Crystallographica Section E'
_journal_page_first o2991
_journal_page_last o2992
_journal_paper_doi 10.1107/S1600536812039736
_journal_volume 68
_journal_year 2012
_chemical_formula_iupac '4C22 H22 N4 O2 , C3 H6 O'
_chemical_formula_moiety '4(C22 H22 N4 O2), C3 H6 O'
_chemical_formula_sum 'C91 H94 N16 O9'
_chemical_formula_weight 1555.82
_chemical_name_systematic
;
2-{3-Cyano-4-[2-(4-diethylamino-2-hydroxyphenyl)ethenyl]-5,5-dimethyl-
2,5-dihydrofuran-2-ylidene}malononitrile acetone 0.25-solvate
;
_space_group_IT_number 15
_symmetry_cell_setting monoclinic
_symmetry_space_group_name_Hall '-C 2yc'
_symmetry_space_group_name_H-M 'C 1 2/c 1'
_atom_sites_solution_hydrogens geom
_atom_sites_solution_primary direct
_atom_sites_solution_secondary difmap
_audit_creation_method SHELXL97
_cell_angle_alpha 90.00
_cell_angle_beta 95.266(2)
_cell_angle_gamma 90.00
_cell_formula_units_Z 2
_cell_length_a 18.6899(6)
_cell_length_b 14.4941(4)
_cell_length_c 16.7485(5)
_cell_measurement_reflns_used 9270
_cell_measurement_temperature 113(2)
_cell_measurement_theta_max 29.16
_cell_measurement_theta_min 2.22
_cell_volume 4517.9(2)
_computing_cell_refinement 'SAINT (Bruker, 2005)'
_computing_data_collection 'APEX2 (Bruker, 2005)'
_computing_data_reduction
;
SAINT and SADABS (Bruker, 2005)
;
_computing_molecular_graphics
;
ORTEP-3 (Farrugia, 1997) and Mercury (Macrae <i>et al.</i>,
2008)
;
_computing_publication_material
;
SHELXL97 (Sheldrick, 2008) and PLATON (Spek, 2009)
;
_computing_structure_refinement 'SHELXL97 (Sheldrick, 2008)'
_computing_structure_solution 'SHELXS97 (Sheldrick, 2008)'
_diffrn_ambient_temperature 113(2)
_diffrn_detector_area_resol_mean 8.333
_diffrn_measured_fraction_theta_full 0.988
_diffrn_measured_fraction_theta_max 0.988
_diffrn_measurement_device_type 'Bruker-Nonius APEXII CCD'
_diffrn_measurement_method '\f and \w'
_diffrn_radiation_monochromator graphite
_diffrn_radiation_source 'fine-focus sealed tube'
_diffrn_radiation_type MoK\a
_diffrn_radiation_wavelength 0.71073
_diffrn_reflns_av_R_equivalents 0.0334
_diffrn_reflns_av_sigmaI/netI 0.0187
_diffrn_reflns_limit_h_max 25
_diffrn_reflns_limit_h_min -25
_diffrn_reflns_limit_k_max 19
_diffrn_reflns_limit_k_min -19
_diffrn_reflns_limit_l_max 23
_diffrn_reflns_limit_l_min -22
_diffrn_reflns_number 51842
_diffrn_reflns_theta_full 29.26
_diffrn_reflns_theta_max 29.26
_diffrn_reflns_theta_min 2.44
_diffrn_standards_decay_% 0
_diffrn_standards_number 0
_exptl_absorpt_coefficient_mu 0.076
_exptl_absorpt_correction_T_max 0.7458
_exptl_absorpt_correction_T_min 0.6783
_exptl_absorpt_correction_type multi-scan
_exptl_absorpt_process_details
;
(SADABS; Blessing, 1995)
;
_exptl_crystal_colour violet
_exptl_crystal_density_diffrn 1.144
_exptl_crystal_density_method 'not measured'
_exptl_crystal_description block
_exptl_crystal_F_000 1648
_exptl_crystal_size_max 0.61
_exptl_crystal_size_mid 0.53
_exptl_crystal_size_min 0.33
_refine_diff_density_max 0.441
_refine_diff_density_min -0.339
_refine_ls_extinction_method none
_refine_ls_goodness_of_fit_ref 1.043
_refine_ls_hydrogen_treatment mixed
_refine_ls_matrix_type full
_refine_ls_number_parameters 289
_refine_ls_number_reflns 6089
_refine_ls_number_restraints 5
_refine_ls_restrained_S_all 1.046
_refine_ls_R_factor_all 0.0595
_refine_ls_R_factor_gt 0.0469
_refine_ls_shift/su_max 0.000
_refine_ls_shift/su_mean 0.000
_refine_ls_structure_factor_coef Fsqd
_refine_ls_weighting_details 'calc w = 1/[\s^2^(Fo^2^)+(0.0684P)^2^+3.4092P] where P=(Fo^2^+2Fc^2^)/3'
_refine_ls_weighting_scheme calc
_refine_ls_wR_factor_gt 0.1264
_refine_ls_wR_factor_ref 0.1381
_reflns_number_gt 4957
_reflns_number_total 6086
_reflns_threshold_expression I>2\s(I)
_cod_data_source_file yk2072.cif
_cod_data_source_block I
_cod_original_sg_symbol_H-M 'C 2/c'
_cod_database_code 2236749
_cod_database_fobs_code 2236749

loop_
_symmetry_equiv_pos_as_xyz
'x, y, z'
'-x, y, -z+1/2'
'x+1/2, y+1/2, z'
'-x+1/2, y+1/2, -z+1/2'
'-x, -y, -z'
'x, -y, z-1/2'
'-x+1/2, -y+1/2, -z'
'x+1/2, -y+1/2, z-1/2'

loop_
_atom_site_type_symbol
_atom_site_label
_atom_site_fract_x
_atom_site_fract_y
_atom_site_fract_z
_atom_site_U_iso_or_equiv
_atom_site_adp_type
_atom_site_calc_flag
_atom_site_refinement_flags
_atom_site_occupancy
_atom_site_symmetry_multiplicity
_atom_site_disorder_assembly
_atom_site_disorder_group
O O1 0.61544(5) -0.22668(6) 0.49734(5) 0.02549(19) Uani d . 1 1 A 1
N N1 0.74054(7) -0.33495(9) 0.63481(7) 0.0354(3) Uani d . 1 1 A 1
N N2 0.81037(8) -0.05230(10) 0.62647(10) 0.0519(4) Uani d . 1 1 A 1
N N4 0.28556(6) 0.21599(9) 0.17128(7) 0.0337(3) Uani d . 1 1 B 1
N N3 0.67592(6) 0.09283(8) 0.51591(7) 0.0342(3) Uani d . 1 1 A 1
C C1 0.72855(6) -0.26329(9) 0.60753(7) 0.0263(2) Uani d . 1 1 A 1
C C2 0.71622(6) -0.17294(9) 0.57628(7) 0.0238(2) Uani d . 1 1 A 1
C C3 0.76699(7) -0.10418(10) 0.60298(8) 0.0318(3) Uani d . 1 1 A 1
C C4 0.56689(6) -0.09065(8) 0.43879(6) 0.0200(2) Uani d . 1 1 A 1
C C5 0.62913(6) -0.07176(8) 0.48837(6) 0.0204(2) Uani d . 1 1 A 1
C C6 0.65688(6) -0.15572(8) 0.52307(6) 0.0211(2) Uani d . 1 1 A 1
C C7 0.55438(6) -0.19392(8) 0.44206(7) 0.0216(2) Uani d . 1 1 A 1
C C8 0.56100(7) -0.24283(9) 0.36256(7) 0.0285(3) Uani d . 1 1 A 1
H H8A 0.5624 -0.3097 0.3713 0.043 Uiso calc R 1 1 A 1
H H8B 0.6053 -0.2231 0.3405 0.043 Uiso calc R 1 1 A 1
H H8C 0.5196 -0.2272 0.3248 0.043 Uiso calc R 1 1 A 1
C C9 0.48701(7) -0.22100(9) 0.48084(8) 0.0286(3) Uani d . 1 1 A 1
H H9A 0.4870 -0.1905 0.5331 0.043 Uiso calc R 1 1 A 1
H H9B 0.4862 -0.2881 0.4882 0.043 Uiso calc R 1 1 A 1
H H9C 0.4445 -0.2019 0.4463 0.043 Uiso calc R 1 1 A 1
C C10 0.65681(6) 0.01838(8) 0.50443(7) 0.0237(2) Uani d . 1 1 A 1
C C11 0.52475(6) -0.02424(8) 0.39539(6) 0.0215(2) Uani d . 1 1 A 1
H H11 0.5409 0.0379 0.3989 0.026 Uiso calc R 1 1 A 1
C C12 0.46183(6) -0.04148(8) 0.34801(6) 0.0206(2) Uani d . 1 1 A 1
H H12 0.4463 -0.1038 0.3441 0.025 Uiso calc R 1 1 A 1
C C13 0.41816(6) 0.02472(8) 0.30455(6) 0.0198(2) Uani d . 1 1 A 1
C C14 0.35532(6) -0.00359(8) 0.25653(7) 0.0229(2) Uani d D 1 1 A 1
H H14 0.3431 -0.0672 0.2544 0.027 Uiso calc PR 0.081(2) 1 C 1
O O2A 0.34030(5) -0.09416(7) 0.25497(6) 0.0295(3) Uani d P 0.919(2) 1 C 2
H H2A 0.3035(10) -0.1063(13) 0.2199(11) 0.035 Uiso d PD 0.919(2) 1 C 2
C C15 0.31146(6) 0.05859(9) 0.21287(7) 0.0273(3) Uani d . 1 1 . .
H H15 0.2696 0.0371 0.1820 0.033 Uiso calc RD 1 1 A 1
C C16 0.32793(7) 0.15364(9) 0.21348(7) 0.0268(3) Uani d . 1 1 B .
C C17 0.39137(7) 0.18304(9) 0.26073(7) 0.0270(2) Uani d . 1 1 . .
H H17 0.4044 0.2464 0.2620 0.032 Uiso calc RD 1 1 A .
C C18 0.43327(6) 0.12048(8) 0.30389(7) 0.0230(2) Uani d D 1 1 A .
H H18 0.4748 0.1422 0.3352 0.028 Uiso calc PR 0.919(2) 1 C 1
O O2B 0.4814(5) 0.1629(7) 0.3528(6) 0.0295(3) Uani d PD 0.081(2) 1 A 2
H H2B 0.5066(16) 0.203(3) 0.333(3) 0.035 Uiso d PD 0.081(2) 1 C 2
C C19 0.22046(8) 0.18697(11) 0.12259(8) 0.0385(3) Uani d . 1 1 . .
H H19A 0.2297 0.1275 0.0963 0.046 Uiso calc R 1 1 B 1
H H19B 0.2085 0.2333 0.0800 0.046 Uiso calc R 1 1 B 1
C C20 0.15686(8) 0.17596(13) 0.17183(11) 0.0464(4) Uani d . 1 1 B .
H H20A 0.1459 0.2354 0.1958 0.070 Uiso calc R 1 1 . .
H H20B 0.1685 0.1306 0.2144 0.070 Uiso calc R 1 1 . .
H H20C 0.1150 0.1548 0.1371 0.070 Uiso calc R 1 1 . .
C C21 0.30658(8) 0.31313(10) 0.16457(9) 0.0357(3) Uani d . 1 1 . .
H H21A 0.3280 0.3353 0.2174 0.043 Uiso calc R 1 1 B 1
H H21B 0.2634 0.3508 0.1490 0.043 Uiso calc R 1 1 B 1
C C22 0.36029(10) 0.32545(13) 0.10298(10) 0.0483(4) Uani d . 1 1 B .
H H22A 0.3407 0.2992 0.0517 0.072 Uiso calc R 1 1 . .
H H22B 0.4052 0.2938 0.1213 0.072 Uiso calc R 1 1 . .
H H22C 0.3698 0.3913 0.0962 0.072 Uiso calc R 1 1 . .
O O3 0.4975(9) 0.3578(3) 0.2641(9) 0.086(2) Uani d P 0.25 1 . .
C C23 0.5000 0.5166(6) 0.2500 0.105(3) Uani d SPD 0.50 2 . .
H H23A 0.5191 0.5035 0.1986 0.158 Uiso calc PR 0.25 1 . .
H H23B 0.5359 0.5507 0.2847 0.158 Uiso calc PR 0.25 1 . .
H H23C 0.4562 0.5537 0.2408 0.158 Uiso calc PR 0.25 1 . .
C C24 0.4839(5) 0.4325(6) 0.2875(7) 0.086(2) Uani d PD 0.25 1 . .
C C25 0.4474(5) 0.4443(6) 0.3616(8) 0.086(2) Uani d PD 0.25 1 . .
H H25A 0.4438 0.3845 0.3882 0.129 Uiso calc PR 0.25 1 . .
H H25B 0.3991 0.4693 0.3480 0.129 Uiso calc PR 0.25 1 . .
H H25C 0.4751 0.4871 0.3977 0.129 Uiso calc PR 0.25 1 . .

loop_
_atom_site_aniso_label
_atom_site_aniso_U_11
_atom_site_aniso_U_22
_atom_site_aniso_U_33
_atom_site_aniso_U_12
_atom_site_aniso_U_13
_atom_site_aniso_U_23
O1 0.0254(4) 0.0211(4) 0.0284(4) 0.0027(3) -0.0068(3) 0.0028(3)
N1 0.0359(6) 0.0361(6) 0.0331(6) 0.0097(5) -0.0033(5) 0.0076(5)
N2 0.0411(7) 0.0437(8) 0.0659(9) -0.0064(6) -0.0213(7) 0.0056(7)
N4 0.0316(6) 0.0376(6) 0.0307(5) 0.0118(5) -0.0044(4) 0.0062(5)
N3 0.0336(6) 0.0286(6) 0.0386(6) -0.0030(5) -0.0059(5) -0.0012(5)
C1 0.0230(5) 0.0330(6) 0.0222(5) 0.0067(5) -0.0020(4) 0.0023(5)
C2 0.0210(5) 0.0278(6) 0.0219(5) 0.0045(4) -0.0020(4) 0.0028(4)
C3 0.0266(6) 0.0335(7) 0.0335(6) 0.0049(5) -0.0076(5) 0.0047(5)
C4 0.0189(5) 0.0216(5) 0.0191(5) 0.0020(4) -0.0009(4) 0.0001(4)
C5 0.0185(5) 0.0218(5) 0.0202(5) 0.0024(4) -0.0021(4) 0.0008(4)
C6 0.0201(5) 0.0231(5) 0.0200(5) 0.0033(4) 0.0003(4) 0.0008(4)
C7 0.0200(5) 0.0212(5) 0.0226(5) 0.0021(4) -0.0042(4) 0.0009(4)
C8 0.0305(6) 0.0272(6) 0.0270(6) 0.0031(5) -0.0021(5) -0.0051(5)
C9 0.0260(6) 0.0282(6) 0.0315(6) -0.0025(5) 0.0020(5) 0.0026(5)
C10 0.0203(5) 0.0267(6) 0.0230(5) 0.0024(4) -0.0033(4) 0.0012(4)
C11 0.0210(5) 0.0215(5) 0.0212(5) 0.0022(4) -0.0020(4) 0.0008(4)
C12 0.0204(5) 0.0218(5) 0.0191(5) 0.0021(4) -0.0010(4) 0.0006(4)
C13 0.0179(5) 0.0234(5) 0.0177(5) 0.0030(4) -0.0011(4) -0.0005(4)
C14 0.0206(5) 0.0259(6) 0.0216(5) 0.0020(4) -0.0018(4) -0.0032(4)
O2A 0.0274(5) 0.0231(5) 0.0354(5) -0.0005(4) -0.0115(4) -0.0025(4)
C15 0.0207(5) 0.0362(7) 0.0235(5) 0.0049(5) -0.0051(4) -0.0025(5)
C16 0.0254(6) 0.0329(6) 0.0218(5) 0.0095(5) -0.0001(4) 0.0028(4)
C17 0.0287(6) 0.0252(6) 0.0266(6) 0.0036(5) 0.0005(5) 0.0030(4)
C18 0.0225(5) 0.0257(6) 0.0200(5) 0.0005(4) -0.0021(4) 0.0003(4)
O2B 0.0274(5) 0.0231(5) 0.0354(5) -0.0005(4) -0.0115(4) -0.0025(4)
C19 0.0359(7) 0.0457(8) 0.0311(6) 0.0147(6) -0.0121(5) 0.0016(6)
C20 0.0317(7) 0.0537(10) 0.0517(9) 0.0122(7) -0.0083(6) -0.0029(7)
C21 0.0402(7) 0.0335(7) 0.0332(6) 0.0157(6) 0.0025(6) 0.0065(5)
C22 0.0616(11) 0.0467(9) 0.0381(8) 0.0144(8) 0.0131(7) 0.0114(7)
O3 0.057(3) 0.0470(19) 0.148(7) 0.013(2) -0.023(4) -0.023(3)
C23 0.120(7) 0.066(5) 0.131(8) 0.000 0.016(6) 0.000
C24 0.057(3) 0.0470(19) 0.148(7) 0.013(2) -0.023(4) -0.023(3)
C25 0.057(3) 0.0470(19) 0.148(7) 0.013(2) -0.023(4) -0.023(3)

loop_
_atom_type_symbol
_atom_type_description
_atom_type_scat_dispersion_real
_atom_type_scat_dispersion_imag
_atom_type_scat_source
C C 0.0033 0.0016 'International Tables Vol C Tables 4.2.6.8 and 6.1.1.4'
H H 0.0000 0.0000 'International Tables Vol C Tables 4.2.6.8 and 6.1.1.4'
N N 0.0061 0.0033 'International Tables Vol C Tables 4.2.6.8 and 6.1.1.4'
O O 0.0106 0.0060 'International Tables Vol C Tables 4.2.6.8 and 6.1.1.4'

loop_
_geom_angle_atom_site_label_1
_geom_angle_atom_site_label_2
_geom_angle_atom_site_label_3
_geom_angle_site_symmetry_1
_geom_angle_site_symmetry_3
_geom_angle
C6 O1 C7 . . 110.24(8)
C16 N4 C19 . . 120.99(12)
C16 N4 C21 . . 122.06(12)
C19 N4 C21 . . 116.58(11)
N1 C1 C2 . . 177.39(14)
C6 C2 C3 . . 123.41(11)
C6 C2 C1 . . 119.87(11)
C3 C2 C1 . . 116.72(10)
N2 C3 C2 . . 176.28(15)
C5 C4 C11 . . 124.90(11)
C5 C4 C7 . . 107.19(9)
C11 C4 C7 . . 127.91(10)
C4 C5 C10 . . 124.25(10)
C4 C5 C6 . . 109.15(10)
C10 C5 C6 . . 126.50(10)
O1 C6 C2 . . 118.49(10)
O1 C6 C5 . . 110.33(9)
C2 C6 C5 . . 131.18(11)
O1 C7 C4 . . 103.09(8)
O1 C7 C9 . . 105.73(9)
C4 C7 C9 . . 114.00(10)
O1 C7 C8 . . 106.11(9)
C4 C7 C8 . . 113.73(10)
C9 C7 C8 . . 112.97(10)
N3 C10 C5 . . 176.62(13)
C12 C11 C4 . . 125.57(11)
C12 C11 H11 . . 117.2
C4 C11 H11 . . 117.2
C11 C12 C13 . . 126.38(11)
C11 C12 H12 . . 116.8
C13 C12 H12 . . 116.8
C18 C13 C12 . . 124.17(10)
C18 C13 C14 . . 115.68(10)
C12 C13 C14 . . 120.15(10)
O2A C14 C13 . . 116.99(10)
O2A C14 C15 . . 120.99(11)
C14 O2A H2A . . 111.0(12)
C15 C14 C13 . . 122.04(11)
C15 C14 H14 . . 119.0
C13 C14 H14 . . 119.0
C14 C15 C16 . . 120.95(11)
C14 C15 H15 . . 119.5
C16 C15 H15 . . 119.5
N4 C16 C15 . . 121.99(12)
N4 C16 C17 . . 120.33(12)
C15 C16 C17 . . 117.68(11)
C18 C17 C16 . . 120.20(12)
C18 C17 H17 . . 119.9
C16 C17 H17 . . 119.9
O2B C18 C17 . . 110.3(5)
O2B C18 C13 . . 125.4(5)
C17 C18 C13 . . 123.45(11)
C17 C18 H18 . . 118.3
C13 C18 H18 . . 118.3
C18 O2B H2B . . 117(3)
N4 C19 C20 . . 112.37(12)
N4 C19 H19A . . 109.1
C20 C19 H19A . . 109.1
N4 C19 H19B . . 109.1
C20 C19 H19B . . 109.1
H19A C19 H19B . . 107.9
C19 C20 H20A . . 109.5
C19 C20 H20B . . 109.5
H20A C20 H20B . . 109.5
C19 C20 H20C . . 109.5
H20A C20 H20C . . 109.5
H20B C20 H20C . . 109.5
N4 C21 C22 . . 111.34(12)
N4 C21 H21A . . 109.4
C22 C21 H21A . . 109.4
N4 C21 H21B . . 109.4
C22 C21 H21B . . 109.4
H21A C21 H21B . . 108.0
C21 C22 H22A . . 109.5
C21 C22 H22B . . 109.5
H22A C22 H22B . . 109.5
C21 C22 H22C . . 109.5
H22A C22 H22C . . 109.5
H22B C22 H22C . . 109.5
C24 C23 H23A . . 109.5
C24 C23 H23B . . 109.5
H23A C23 H23B . . 109.5
C24 C23 H23C . . 109.5
H23A C23 H23C . . 109.5
H23B C23 H23C . . 109.5
O3 C24 C23 . . 125.3(11)
C23 C24 O3 . 2_655 107.9(8)
O3 C24 C25 . . 120.8(11)
C23 C24 C25 . . 113.9(7)
O3 C24 C25 2_655 . 137.9(8)
C24 C25 H25A . . 109.5
C24 C25 H25B . . 109.5
H25A C25 H25B . . 109.5
C24 C25 H25C . . 109.5
H25A C25 H25C . . 109.5
H25B C25 H25C . . 109.5

loop_
_geom_bond_atom_site_label_1
_geom_bond_atom_site_label_2
_geom_bond_site_symmetry_2
_geom_bond_distance
O1 C6 . 1.3351(14)
O1 C7 . 1.4802(13)
N1 C1 . 1.1484(17)
N2 C3 . 1.1485(19)
N4 C16 . 1.3567(15)
N4 C19 . 1.4630(18)
N4 C21 . 1.469(2)
N3 C10 . 1.1473(17)
C1 C2 . 1.4212(17)
C2 C6 . 1.3803(15)
C2 C3 . 1.4198(18)
C4 C5 . 1.3929(15)
C4 C11 . 1.4037(15)
C4 C7 . 1.5167(16)
C5 C10 . 1.4218(16)
C5 C6 . 1.4256(15)
C7 C9 . 1.5203(17)
C7 C8 . 1.5235(16)
C8 H8A . 0.9800
C8 H8B . 0.9800
C8 H8C . 0.9800
C9 H9A . 0.9800
C9 H9B . 0.9800
C9 H9C . 0.9800
C11 C12 . 1.3798(15)
C11 H11 . 0.9500
C12 C13 . 1.4169(15)
C12 H12 . 0.9500
C13 C18 . 1.4166(16)
C13 C14 . 1.4216(15)
C14 C15 . 1.3816(16)
C14 H14 . 0.9500
C14 O2A . 1.3422(15)
O2A H2A . 0.88(2)
C15 C16 . 1.4116(19)
C15 H15 . 0.9500
C16 C17 . 1.4286(18)
C17 C18 . 1.3617(16)
C17 H17 . 0.9500
C18 O2B . 1.313(5)
C18 H18 . 0.9500
O2B H2B . 0.840(10)
C19 C20 . 1.516(2)
C19 H19A . 0.9900
C19 H19B . 0.9900
C20 H20A . 0.9800
C20 H20B . 0.9800
C20 H20C . 0.9800
C21 C22 . 1.514(2)
C21 H21A . 0.9900
C21 H21B . 0.9900
C22 H22A . 0.9800
C22 H22B . 0.9800
C22 H22C . 0.9800
O3 C24 . 1.187(11)
C23 C24 . 1.416(10)
C23 H23A . 0.9800
C23 H23B . 0.9800
C23 H23C . 0.9800
C24 C24 2_655 1.44(2)
C24 O3 2_655 1.447(14)
C24 C25 . 1.480(12)
C25 H25A . 0.9800
C25 H25B . 0.9800
C25 H25C . 0.9800

loop_
_geom_hbond_atom_site_label_D
_geom_hbond_atom_site_label_H
_geom_hbond_atom_site_label_A
_geom_hbond_site_symmetry_A
_geom_hbond_distance_DH
_geom_hbond_distance_HA
_geom_hbond_distance_DA
_geom_hbond_angle_DHA
_geom_hbond_publ_flag
O2A H2OA N1 8_445 0.880(18) 1.958(19) 2.8095(16) 162.4(18) yes
C17 H17 O3 . 0.95 2.37 3.213(13) 148 yes
C17 H17 O3 2_655 0.95 2.51 3.324(13) 144 yes

loop_
_geom_torsion_atom_site_label_1
_geom_torsion_atom_site_label_2
_geom_torsion_atom_site_label_3
_geom_torsion_atom_site_label_4
_geom_torsion
C11 C4 C5 C10 2.82(18)
C7 C4 C5 C10 -176.69(11)
C11 C4 C5 C6 179.34(10)
C7 C4 C5 C6 -0.17(13)
C7 O1 C6 C2 179.11(10)
C7 O1 C6 C5 -0.50(13)
C3 C2 C6 O1 175.13(11)
C1 C2 C6 O1 -5.26(17)
C3 C2 C6 C5 -5.4(2)
C1 C2 C6 C5 174.26(12)
C4 C5 C6 O1 0.42(13)
C10 C5 C6 O1 176.85(11)
C4 C5 C6 C2 -179.12(12)
C10 C5 C6 C2 -2.7(2)
C6 O1 C7 C4 0.37(12)
C6 O1 C7 C9 -119.59(10)
C6 O1 C7 C8 120.19(10)
C5 C4 C7 O1 -0.10(12)
C11 C4 C7 O1 -179.60(11)
C5 C4 C7 C9 113.99(11)
C11 C4 C7 C9 -65.50(15)
C5 C4 C7 C8 -114.53(11)
C11 C4 C7 C8 65.98(15)
C5 C4 C11 C12 -177.89(11)
C7 C4 C11 C12 1.52(19)
C4 C11 C12 C13 179.20(11)
C11 C12 C13 C18 -0.24(19)
C11 C12 C13 C14 178.55(11)
C18 C13 C14 C15 -0.75(17)
C12 C13 C14 C15 -179.65(11)
C13 C14 C15 C16 0.76(18)
C19 N4 C16 C15 -0.26(19)
C21 N4 C16 C15 -173.06(12)
C19 N4 C16 C17 179.96(12)
C21 N4 C16 C17 7.15(19)
C14 C15 C16 N4 -179.80(12)
C14 C15 C16 C17 -0.02(18)
N4 C16 C17 C18 179.09(12)
C15 C16 C17 C18 -0.70(18)
C16 C17 C18 O2B -169.5(6)
C16 C17 C18 C13 0.70(19)
C12 C13 C18 O2B -12.4(7)
C14 C13 C18 O2B 168.7(7)
C12 C13 C18 C17 178.87(11)
C14 C13 C18 C17 0.02(17)
C16 N4 C19 C20 82.75(17)
C21 N4 C19 C20 -104.06(15)
C16 N4 C21 C22 78.93(17)
C19 N4 C21 C22 -94.18(15)
